data_1519693
loop_
_publ_author_name
'Kiang, Y.-H.'
'Bercot, Eric A.'
'Wu, Qiong'
'Liu, Jodi'
'Milburn, Robert R.'
'Cohen, Dawn E.'
'Borths, Christopher J.'
'Saw, Robert E.'
'Staples, Richard J.'
'Davis, Carl'
'Thiel, Oliver R.'

_publ_section_title
;
 Selection of a Suitable Physical Form and Development of a
 Crystallization Process for a PDE10A Inhibitor Exhibiting Enantiotropic
 Polymorphism
;
_journal_issue 12
_journal_name_full 'Organic Process Research &amp; Development'
_journal_page_first 1849
_journal_paper_doi 10.1021/acs.oprd.5b00031
_journal_volume 19
_journal_year 2015
_chemical_formula_moiety 'C25 H23 N5 O3'
_chemical_formula_sum 'C25 H23 N5 O3'
_chemical_formula_weight 441.48
_chemical_name_systematic
;
 ?
;
_space_group_crystal_system monoclinic
_space_group_IT_number 14
_space_group_name_Hall '-P 2ybc'
_space_group_name_H-M_alt 'P 1 21/c 1'
_symmetry_space_group_name_Hall '-P 2ybc'
_symmetry_space_group_name_H-M 'P 1 21/c 1'
_atom_sites_solution_hydrogens geom
_atom_sites_solution_primary direct
_audit_creation_date 2015-01-18
_audit_creation_method
;
Olex2 1.2-alpha
(compiled 2015.01.16 svn.r3137 for OlexSys, GUI svn.r4992)
;
_cell_angle_alpha 90
_cell_angle_beta 91.823(5)
_cell_angle_gamma 90
_cell_formula_units_Z 4
_cell_length_a 18.0735(13)
_cell_length_b 12.3153(12)
_cell_length_c 9.8022(8)
_cell_measurement_temperature 173(2)
_cell_volume 2180.7(3)
_computing_cell_refinement 'APEX2 (BRUKER, V2012.10-0, 2012)'
_computing_data_collection 'COSMO (BRUKER, V1.61, 2009)'
_computing_molecular_graphics 'Olex2 (Dolomanov et al., 2009)'
_computing_publication_material 'Olex2 (Dolomanov et al., 2009)'
_computing_structure_refinement 'XL (Sheldrick, 2008)'
_computing_structure_solution 'ShelXS (Sheldrick, 2008)'
_diffrn_ambient_temperature 173(2)
_diffrn_detector_area_resol_mean 836.6
_diffrn_measured_fraction_theta_full 0.995
_diffrn_measured_fraction_theta_max 0.994
_diffrn_measurement_device_type 'Bruker APEX-II CCD'
_diffrn_measurement_method '\w and \f'
_diffrn_radiation_monochromator graphite
_diffrn_radiation_type CuK\a
_diffrn_radiation_wavelength 1.54178
_diffrn_reflns_av_R_equivalents 0.0515
_diffrn_reflns_av_unetI/netI 0.0521
_diffrn_reflns_laue_measured_fraction_full 0.995
_diffrn_reflns_laue_measured_fraction_max 0.994
_diffrn_reflns_limit_h_max 21
_diffrn_reflns_limit_h_min -20
_diffrn_reflns_limit_k_max 14
_diffrn_reflns_limit_k_min -13
_diffrn_reflns_limit_l_max 11
_diffrn_reflns_limit_l_min -11
_diffrn_reflns_number 13927
_diffrn_reflns_point_group_measured_fraction_full 0.995
_diffrn_reflns_point_group_measured_fraction_max 0.994
_diffrn_reflns_theta_full 67.679
_diffrn_reflns_theta_max 68.274
_diffrn_reflns_theta_min 2.446
_diffrn_source 'sealed tube'
_exptl_absorpt_coefficient_mu 0.741
_exptl_absorpt_correction_T_max 0.9824
_exptl_absorpt_correction_T_min 0.7974
_exptl_absorpt_correction_type multi-scan
_exptl_absorpt_process_details Sadabs
_exptl_crystal_colour colourless
_exptl_crystal_colour_primary colourless
_exptl_crystal_density_diffrn 1.345
_exptl_crystal_description plate
_exptl_crystal_F_000 928
_exptl_crystal_recrystallization_method 'used as recieved'
_exptl_crystal_size_max 0.32
_exptl_crystal_size_mid 0.136
_exptl_crystal_size_min 0.024
_refine_diff_density_max 0.187
_refine_diff_density_min -0.227
_refine_diff_density_rms 0.049
_refine_ls_extinction_method none
_refine_ls_goodness_of_fit_ref 1.023
_refine_ls_hydrogen_treatment constr
_refine_ls_matrix_type full
_refine_ls_number_parameters 299
_refine_ls_number_reflns 3963
_refine_ls_number_restraints 0
_refine_ls_restrained_S_all 1.023
_refine_ls_R_factor_all 0.0653
_refine_ls_R_factor_gt 0.0454
_refine_ls_shift/su_max 0.001
_refine_ls_shift/su_mean 0.000
_refine_ls_structure_factor_coef Fsqd
_refine_ls_weighting_details 'w=1/[\s^2^(Fo^2^)+(0.0667P)^2^] where P=(Fo^2^+2Fc^2^)/3'
_refine_ls_weighting_scheme calc
_refine_ls_wR_factor_gt 0.1136
_refine_ls_wR_factor_ref 0.1259
_reflns_Friedel_coverage 0.000
_reflns_number_gt 2930
_reflns_number_total 3963
_reflns_threshold_expression 'I > 2\s(I)'
_cod_data_source_file op5b00031_si_002.cif
_cod_data_source_block amg4709
_cod_depositor_comments 'Adding full bibliography for 1519692--1519693.cif.'
_cod_database_code 1519693
_shelxl_version_number 2013-4
_shelx_space_group_comment
;
The symmetry employed for this shelxl refinement is uniquely defined
by the following loop, which should always be used as a source of
symmetry information in preference to the above space-group names.
They are only intended as comments.
;
_shelx_estimated_absorpt_t_max 0.982
_shelx_estimated_absorpt_t_min 0.797
_olex2_refinement_description
;
1. Fixed Uiso
 At 1.2 times of:
  All C(H) groups, All C(H,H) groups, All N(H) groups
 At 1.5 times of:
  All C(H,H,H) groups
2.a Ternary CH refined with riding coordinates:
 C19(H19)
2.b Secondary CH2 refined with riding coordinates:
 C20(H20A,H20B), C21(H21A,H21B), C22(H22A,H22B), C23(H23A,H23B)
2.c Aromatic/amide H refined with riding coordinates:
 N1(H1), C2(H2), C3(H3), C5(H5), C6(H6), C10(H10), C11(H11), C12(H12),
 C13(H13), C17(H17), C18(H18)
2.d Idealised Me refined as rotating group:
 C25(H25A,H25B,H25C)
;
_olex2_diffrn_ambient_temperature_device 'Oxford Cryosystems'
_olex2_exptl_crystal_mounting_method 'The crystal was mounted on a nylon loop with paratone oil'
_olex2_submission_original_sample_id '146608 vial 3 thin'
_olex2_submission_special_instructions 'No special instructions were received'

loop_
_space_group_symop_operation_xyz
'x, y, z'
'-x, y+1/2, -z+1/2'
'-x, -y, -z'
'x, -y-1/2, z-1/2'

loop_
_atom_site_label
_atom_site_type_symbol
_atom_site_fract_x
_atom_site_fract_y
_atom_site_fract_z
_atom_site_U_iso_or_equiv
_atom_site_adp_type
_atom_site_occupancy
_atom_site_site_symmetry_order
_atom_site_calc_flag
_atom_site_refinement_flags_posn
O1 O 0.90040(7) 0.76721(12) 0.82222(14) 0.0382(3) Uani 1 1 d .
O2 O 1.14555(7) 0.91089(11) 0.41662(13) 0.0363(3) Uani 1 1 d .
O3 O 0.57537(10) 0.54866(17) 1.14509(17) 0.0630(5) Uani 1 1 d .
N1 N 1.24768(8) 0.74962(14) 0.37120(14) 0.0303(3) Uani 1 1 d .
H1 H 1.2372 0.7838 0.2942 0.036 Uiso 1 1 calc R
N2 N 1.23907(8) 0.69729(14) 0.58857(14) 0.0308(4) Uani 1 1 d .
N3 N 0.92379(9) 0.91621(15) 0.96186(16) 0.0370(4) Uani 1 1 d .
N4 N 0.78552(9) 0.88507(16) 1.07358(17) 0.0399(4) Uani 1 1 d .
N5 N 0.62236(9) 0.60711(15) 0.94740(17) 0.0386(4) Uani 1 1 d .
C1 C 0.96360(10) 0.78896(17) 0.75028(18) 0.0322(4) Uani 1 1 d .
C2 C 1.01306(10) 0.70459(17) 0.73795(19) 0.0337(4) Uani 1 1 d .
H2 H 1.0050 0.6379 0.7838 0.040 Uiso 1 1 calc R
C3 C 1.07466(10) 0.71717(16) 0.65858(18) 0.0322(4) Uani 1 1 d .
H3 H 1.1083 0.6586 0.6486 0.039 Uiso 1 1 calc R
C4 C 1.08719(10) 0.81588(16) 0.59342(17) 0.0296(4) Uani 1 1 d .
C5 C 1.03633(10) 0.90020(16) 0.60921(18) 0.0332(4) Uani 1 1 d .
H5 H 1.0450 0.9680 0.5664 0.040 Uiso 1 1 calc R
C6 C 0.97413(11) 0.88764(17) 0.68511(19) 0.0348(4) Uani 1 1 d .
H6 H 0.9393 0.9449 0.6927 0.042 Uiso 1 1 calc R
C7 C 1.14717(10) 0.83420(16) 0.49596(17) 0.0290(4) Uani 1 1 d .
C8 C 1.21021(10) 0.75771(16) 0.48903(17) 0.0282(4) Uani 1 1 d .
C9 C 1.30475(10) 0.67835(16) 0.39492(18) 0.0303(4) Uani 1 1 d .
C10 C 1.35899(10) 0.63777(19) 0.31075(19) 0.0379(5) Uani 1 1 d .
H10 H 1.3617 0.6590 0.2179 0.045 Uiso 1 1 calc R
C11 C 1.40853(11) 0.56523(19) 0.3695(2) 0.0418(5) Uani 1 1 d .
H11 H 1.4463 0.5353 0.3157 0.050 Uiso 1 1 calc R
C12 C 1.40454(11) 0.53436(19) 0.5076(2) 0.0421(5) Uani 1 1 d .
H12 H 1.4400 0.4844 0.5443 0.051 Uiso 1 1 calc R
C13 C 1.35103(10) 0.57415(17) 0.59082(19) 0.0367(4) Uani 1 1 d .
H13 H 1.3490 0.5532 0.6839 0.044 Uiso 1 1 calc R
C14 C 1.29963(10) 0.64700(16) 0.53238(18) 0.0304(4) Uani 1 1 d .
C15 C 0.87811(10) 0.83919(17) 0.91999(18) 0.0321(4) Uani 1 1 d .
C16 C 0.80763(11) 0.82198(17) 0.97216(18) 0.0338(4) Uani 1 1 d .
C17 C 0.89952(11) 0.98017(18) 1.06234(19) 0.0386(5) Uani 1 1 d .
H17 H 0.9299 1.0380 1.0956 0.046 Uiso 1 1 calc R
C18 C 0.83163(12) 0.96333(19) 1.1177(2) 0.0406(5) Uani 1 1 d .
H18 H 0.8169 1.0090 1.1900 0.049 Uiso 1 1 calc R
C19 C 0.75590(10) 0.73513(17) 0.91968(19) 0.0354(4) Uani 1 1 d .
H19 H 0.7759 0.7057 0.8332 0.042 Uiso 1 1 calc R
C20 C 0.67822(11) 0.78048(17) 0.88774(19) 0.0368(4) Uani 1 1 d .
H20A H 0.6590 0.8154 0.9704 0.044 Uiso 1 1 calc R
H20B H 0.6809 0.8364 0.8155 0.044 Uiso 1 1 calc R
C21 C 0.62579(11) 0.69050(19) 0.8406(2) 0.0417(5) Uani 1 1 d .
H21A H 0.5758 0.7208 0.8216 0.050 Uiso 1 1 calc R
H21B H 0.6435 0.6577 0.7554 0.050 Uiso 1 1 calc R
C22 C 0.75144(11) 0.64118(17) 1.0228(2) 0.0388(5) Uani 1 1 d .
H22A H 0.8006 0.6062 1.0335 0.047 Uiso 1 1 calc R
H22B H 0.7381 0.6705 1.1128 0.047 Uiso 1 1 calc R
C23 C 0.69434(12) 0.55638(18) 0.9769(2) 0.0443(5) Uani 1 1 d .
H23A H 0.7114 0.5192 0.8941 0.053 Uiso 1 1 calc R
H23B H 0.6893 0.5012 1.0495 0.053 Uiso 1 1 calc R
C24 C 0.56950(12) 0.6039(2) 1.0411(2) 0.0439(5) Uani 1 1 d .
C25 C 0.50033(13) 0.6702(3) 1.0135(3) 0.0653(8) Uani 1 1 d .
H25A H 0.4645 0.6552 1.0842 0.098 Uiso 1 1 calc GR
H25B H 0.4786 0.6507 0.9239 0.098 Uiso 1 1 calc GR
H25C H 0.5129 0.7476 1.0145 0.098 Uiso 1 1 calc GR

loop_
_atom_site_aniso_label
_atom_site_aniso_U_11
_atom_site_aniso_U_22
_atom_site_aniso_U_33
_atom_site_aniso_U_23
_atom_site_aniso_U_13
_atom_site_aniso_U_12
O1 0.0293(7) 0.0413(8) 0.0449(7) -0.0067(7) 0.0130(6) -0.0037(6)
O2 0.0388(7) 0.0339(7) 0.0366(7) 0.0048(6) 0.0076(5) 0.0021(6)
O3 0.0566(10) 0.0832(14) 0.0497(9) 0.0259(10) 0.0061(7) -0.0066(10)
N1 0.0287(7) 0.0402(9) 0.0223(7) 0.0013(7) 0.0031(5) 0.0037(7)
N2 0.0270(7) 0.0398(9) 0.0258(7) -0.0005(7) 0.0032(6) 0.0023(7)
N3 0.0331(8) 0.0434(10) 0.0348(8) -0.0022(8) 0.0039(6) -0.0041(8)
N4 0.0372(9) 0.0467(10) 0.0361(8) -0.0066(8) 0.0079(7) -0.0009(8)
N5 0.0335(8) 0.0426(10) 0.0398(8) 0.0044(8) 0.0025(7) -0.0050(7)
C1 0.0269(9) 0.0393(11) 0.0307(8) -0.0060(8) 0.0040(7) -0.0021(8)
C2 0.0341(10) 0.0323(10) 0.0350(9) 0.0005(8) 0.0053(7) 0.0000(8)
C3 0.0306(9) 0.0322(10) 0.0339(9) -0.0014(8) 0.0044(7) 0.0038(8)
C4 0.0271(8) 0.0356(10) 0.0262(8) -0.0022(8) 0.0011(7) 0.0026(8)
C5 0.0363(10) 0.0323(10) 0.0313(9) 0.0011(8) 0.0032(7) 0.0036(8)
C6 0.0318(9) 0.0377(11) 0.0351(9) -0.0022(8) 0.0041(7) 0.0072(8)
C7 0.0300(9) 0.0327(10) 0.0242(8) -0.0038(8) 0.0014(7) -0.0005(8)
C8 0.0281(8) 0.0334(10) 0.0235(8) -0.0021(7) 0.0047(6) -0.0010(8)
C9 0.0266(9) 0.0373(10) 0.0272(8) -0.0021(8) 0.0031(7) 0.0002(8)
C10 0.0310(9) 0.0520(13) 0.0311(9) -0.0034(9) 0.0067(7) 0.0005(9)
C11 0.0305(9) 0.0511(13) 0.0445(10) -0.0043(10) 0.0094(8) 0.0047(9)
C12 0.0299(9) 0.0467(12) 0.0498(11) 0.0049(10) 0.0029(8) 0.0056(9)
C13 0.0299(9) 0.0446(12) 0.0357(9) 0.0082(9) 0.0026(7) 0.0006(9)
C14 0.0267(9) 0.0366(10) 0.0279(8) -0.0009(8) 0.0033(7) 0.0005(8)
C15 0.0288(9) 0.0378(10) 0.0299(8) 0.0020(8) 0.0044(7) 0.0018(8)
C16 0.0320(9) 0.0382(11) 0.0315(9) 0.0013(8) 0.0051(7) 0.0010(8)
C17 0.0390(10) 0.0411(11) 0.0359(9) -0.0030(9) 0.0006(8) -0.0041(9)
C18 0.0411(11) 0.0456(12) 0.0356(9) -0.0080(9) 0.0057(8) 0.0005(10)
C19 0.0316(9) 0.0428(11) 0.0322(9) -0.0056(9) 0.0088(7) -0.0019(9)
C20 0.0345(10) 0.0426(12) 0.0334(9) 0.0077(9) 0.0034(7) -0.0026(9)
C21 0.0355(10) 0.0542(13) 0.0354(9) 0.0073(10) -0.0001(8) -0.0055(10)
C22 0.0330(10) 0.0371(11) 0.0462(11) -0.0007(9) 0.0008(8) 0.0035(9)
C23 0.0380(11) 0.0387(12) 0.0562(12) 0.0000(10) 0.0009(9) -0.0007(9)
C24 0.0370(11) 0.0528(13) 0.0422(11) 0.0069(11) 0.0040(8) -0.0062(10)
C25 0.0392(12) 0.087(2) 0.0708(16) 0.0155(16) 0.0189(11) 0.0088(13)

loop_
_atom_type_symbol
_atom_type_description
_atom_type_scat_dispersion_real
_atom_type_scat_dispersion_imag
_atom_type_scat_source
C C 0.0181 0.0091 'International Tables Vol C Tables 4.2.6.8 and 6.1.1.4'
H H 0.0000 0.0000 'International Tables Vol C Tables 4.2.6.8 and 6.1.1.4'
N N 0.0311 0.0180 'International Tables Vol C Tables 4.2.6.8 and 6.1.1.4'
O O 0.0492 0.0322 'International Tables Vol C Tables 4.2.6.8 and 6.1.1.4'

loop_
_geom_angle_atom_site_label_1
_geom_angle_atom_site_label_2
_geom_angle_atom_site_label_3
_geom_angle
C15 O1 C1 119.60(15)
C8 N1 H1 126.4
C8 N1 C9 107.18(15)
C9 N1 H1 126.4
C8 N2 C14 104.85(15)
C15 N3 C17 115.77(17)
C16 N4 C18 117.56(17)
C23 N5 C21 112.44(17)
C24 N5 C21 123.59(18)
C24 N5 C23 119.89(18)
O1 C1 C6 121.99(17)
C2 C1 O1 116.47(18)
C2 C1 C6 121.36(17)
C1 C2 H2 120.0
C1 C2 C3 119.95(18)
C3 C2 H2 120.0
C2 C3 H3 120.0
C2 C3 C4 119.94(17)
C4 C3 H3 120.0
C3 C4 C5 118.65(17)
C3 C4 C7 124.02(17)
C5 C4 C7 117.02(17)
C4 C5 H5 119.1
C6 C5 C4 121.83(18)
C6 C5 H5 119.1
C1 C6 H6 120.9
C5 C6 C1 118.24(18)
C5 C6 H6 120.9
O2 C7 C4 121.55(17)
O2 C7 C8 117.69(16)
C8 C7 C4 120.74(16)
N1 C8 C7 119.31(16)
N2 C8 N1 112.96(16)
N2 C8 C7 127.62(15)
N1 C9 C10 132.05(17)
N1 C9 C14 105.45(15)
C10 C9 C14 122.49(18)
C9 C10 H10 121.8
C11 C10 C9 116.40(18)
C11 C10 H10 121.8
C10 C11 H11 119.2
C10 C11 C12 121.59(18)
C12 C11 H11 119.2
C11 C12 H12 118.9
C13 C12 C11 122.13(19)
C13 C12 H12 118.9
C12 C13 H13 121.5
C12 C13 C14 117.09(18)
C14 C13 H13 121.5
N2 C14 C9 109.54(16)
N2 C14 C13 130.17(17)
C13 C14 C9 120.28(17)
O1 C15 C16 116.48(17)
N3 C15 O1 119.19(16)
N3 C15 C16 124.29(18)
N4 C16 C15 118.74(18)
N4 C16 C19 118.21(17)
C15 C16 C19 123.05(17)
N3 C17 H17 119.4
N3 C17 C18 121.1(2)
C18 C17 H17 119.4
N4 C18 C17 122.46(19)
N4 C18 H18 118.8
C17 C18 H18 118.8
C16 C19 H19 108.2
C16 C19 C20 111.51(17)
C16 C19 C22 110.82(16)
C20 C19 H19 108.2
C20 C19 C22 109.92(16)
C22 C19 H19 108.2
C19 C20 H20A 109.5
C19 C20 H20B 109.5
H20A C20 H20B 108.1
C21 C20 C19 110.75(18)
C21 C20 H20A 109.5
C21 C20 H20B 109.5
N5 C21 C20 109.43(16)
N5 C21 H21A 109.8
N5 C21 H21B 109.8
C20 C21 H21A 109.8
C20 C21 H21B 109.8
H21A C21 H21B 108.2
C19 C22 H22A 109.3
C19 C22 H22B 109.3
H22A C22 H22B 107.9
C23 C22 C19 111.67(17)
C23 C22 H22A 109.3
C23 C22 H22B 109.3
N5 C23 C22 110.77(18)
N5 C23 H23A 109.5
N5 C23 H23B 109.5
C22 C23 H23A 109.5
C22 C23 H23B 109.5
H23A C23 H23B 108.1
O3 C24 N5 122.6(2)
O3 C24 C25 119.8(2)
N5 C24 C25 117.61(19)
C24 C25 H25A 109.5
C24 C25 H25B 109.5
C24 C25 H25C 109.5
H25A C25 H25B 109.5
H25A C25 H25C 109.5
H25B C25 H25C 109.5

loop_
_geom_bond_atom_site_label_1
_geom_bond_atom_site_label_2
_geom_bond_distance
O1 C1 1.387(2)
O1 C15 1.375(2)
O2 C7 1.223(2)
O3 C24 1.228(3)
N1 H1 0.8800
N1 C8 1.361(2)
N1 C9 1.369(2)
N2 C8 1.321(2)
N2 C14 1.387(2)
N3 C15 1.315(3)
N3 C17 1.346(3)
N4 C16 1.333(3)
N4 C18 1.337(3)
N5 C21 1.469(3)
N5 C23 1.464(3)
N5 C24 1.347(3)
C1 C2 1.379(3)
C1 C6 1.389(3)
C2 H2 0.9500
C2 C3 1.387(3)
C3 H3 0.9500
C3 C4 1.395(3)
C4 C5 1.399(3)
C4 C7 1.485(2)
C5 H5 0.9500
C5 C6 1.376(3)
C6 H6 0.9500
C7 C8 1.482(3)
C9 C10 1.394(3)
C9 C14 1.407(2)
C10 H10 0.9500
C10 C11 1.378(3)
C11 H11 0.9500
C11 C12 1.410(3)
C12 H12 0.9500
C12 C13 1.375(3)
C13 H13 0.9500
C13 C14 1.401(3)
C15 C16 1.404(3)
C16 C19 1.501(3)
C17 H17 0.9500
C17 C18 1.373(3)
C18 H18 0.9500
C19 H19 1.0000
C19 C20 1.534(3)
C19 C22 1.540(3)
C20 H20A 0.9900
C20 H20B 0.9900
C20 C21 1.520(3)
C21 H21A 0.9900
C21 H21B 0.9900
C22 H22A 0.9900
C22 H22B 0.9900
C22 C23 1.526(3)
C23 H23A 0.9900
C23 H23B 0.9900
C24 C25 1.510(3)
C25 H25A 0.9800
C25 H25B 0.9800
C25 H25C 0.9800

loop_
_geom_hbond_atom_site_label_D
_geom_hbond_atom_site_label_H
_geom_hbond_atom_site_label_A
_geom_hbond_distance_DH
_geom_hbond_distance_HA
_geom_hbond_distance_DA
_geom_hbond_angle_DHA
_geom_hbond_site_symmetry_A
N1 H1 N2 0.88 2.03 2.846(2) 153.7 4_575

loop_
_geom_torsion_atom_site_label_1
_geom_torsion_atom_site_label_2
_geom_torsion_atom_site_label_3
_geom_torsion_atom_site_label_4
_geom_torsion
O1 C1 C2 C3 174.94(16)
O1 C1 C6 C5 -176.19(17)
O1 C15 C16 N4 175.55(18)
O1 C15 C16 C19 -4.0(3)
O2 C7 C8 N1 -23.5(3)
O2 C7 C8 N2 152.42(19)
N1 C9 C10 C11 -179.6(2)
N1 C9 C14 N2 1.4(2)
N1 C9 C14 C13 -179.40(18)
N3 C15 C16 N4 -2.1(3)
N3 C15 C16 C19 178.33(19)
N3 C17 C18 N4 -1.5(3)
N4 C16 C19 C20 50.0(2)
N4 C16 C19 C22 -72.8(2)
C1 O1 C15 N3 -12.7(3)
C1 O1 C15 C16 169.54(17)
C1 C2 C3 C4 1.2(3)
C2 C1 C6 C5 -1.2(3)
C2 C3 C4 C5 -0.5(3)
C2 C3 C4 C7 -173.87(17)
C3 C4 C5 C6 -1.0(3)
C3 C4 C7 O2 161.60(18)
C3 C4 C7 C8 -16.6(3)
C4 C5 C6 C1 1.9(3)
C4 C7 C8 N1 154.75(16)
C4 C7 C8 N2 -29.3(3)
C5 C4 C7 O2 -11.8(3)
C5 C4 C7 C8 169.98(16)
C6 C1 C2 C3 -0.3(3)
C7 C4 C5 C6 172.77(17)
C8 N1 C9 C10 178.0(2)
C8 N1 C9 C14 -1.1(2)
C8 N2 C14 C9 -1.1(2)
C8 N2 C14 C13 179.8(2)
C9 N1 C8 N2 0.5(2)
C9 N1 C8 C7 176.95(16)
C9 C10 C11 C12 -0.3(3)
C10 C9 C14 N2 -177.85(18)
C10 C9 C14 C13 1.4(3)
C10 C11 C12 C13 0.4(4)
C11 C12 C13 C14 0.4(3)
C12 C13 C14 N2 177.8(2)
C12 C13 C14 C9 -1.2(3)
C14 N2 C8 N1 0.4(2)
C14 N2 C8 C7 -175.73(18)
C14 C9 C10 C11 -0.6(3)
C15 O1 C1 C2 133.12(18)
C15 O1 C1 C6 -51.6(2)
C15 N3 C17 C18 1.1(3)
C15 C16 C19 C20 -130.46(19)
C15 C16 C19 C22 106.7(2)
C16 N4 C18 C17 0.1(3)
C16 C19 C20 C21 -177.56(15)
C16 C19 C22 C23 175.30(16)
C17 N3 C15 O1 -176.87(18)
C17 N3 C15 C16 0.7(3)
C18 N4 C16 C15 1.6(3)
C18 N4 C16 C19 -178.85(19)
C19 C20 C21 N5 58.7(2)
C19 C22 C23 N5 -53.5(2)
C20 C19 C22 C23 51.6(2)
C21 N5 C23 C22 58.9(2)
C21 N5 C24 O3 -164.6(2)
C21 N5 C24 C25 16.4(3)
C22 C19 C20 C21 -54.2(2)
C23 N5 C21 C20 -61.4(2)
C23 N5 C24 O3 -9.1(3)
C23 N5 C24 C25 171.9(2)
C24 N5 C21 C20 95.8(2)
C24 N5 C23 C22 -99.2(2)
